data_4067150
loop_
_publ_author_name
'Yuki, Masahiro'
'Miyake, Yoshihiro'
'Nishibayashi, Yoshiaki'

_publ_section_title
;
 Preparation of Thiolate-Bridged Dinuclear Ruthenium Complexes Bearing a
 Phosphine Ligand and Application to Propargylic Reduction of Propargylic
 Alcohols with 2-Propanol
;
_journal_issue 22
_journal_name_full Organometallics
_journal_page_first 5994
_journal_paper_doi 10.1021/om100852x
_journal_volume 29
_journal_year 2010
_chemical_formula_sum 'C39 H45 Cl4 P Ru2 S2'
_chemical_formula_weight 952.78
_chemical_name_systematic
;
 ?
;
_space_group_IT_number 11
_symmetry_cell_setting monoclinic
_symmetry_space_group_name_Hall '-P 2yb'
_symmetry_space_group_name_H-M 'P 1 21/m 1'
_atom_sites_solution_hydrogens geom
_atom_sites_solution_primary direct
_atom_sites_solution_secondary difmap
_audit_creation_method SHELXL-97
_cell_angle_alpha 90.00
_cell_angle_beta 96.237(3)
_cell_angle_gamma 90.00
_cell_formula_units_Z 2
_cell_length_a 11.0649(8)
_cell_length_b 14.2485(13)
_cell_length_c 11.7148(9)
_cell_measurement_temperature 173(1)
_cell_volume 1836.0(3)
_computing_structure_refinement 'SHELXL-97 (Sheldrick, 2008)'
_diffrn_ambient_temperature 173(1)
_diffrn_measured_fraction_theta_full 0.997
_diffrn_measured_fraction_theta_max 0.997
_diffrn_radiation_monochromator graphite
_diffrn_radiation_source 'fine-focus sealed tube'
_diffrn_radiation_type MoK\a
_diffrn_radiation_wavelength 0.71069
_diffrn_reflns_av_R_equivalents 0.0316
_diffrn_reflns_av_sigmaI/netI 0.0261
_diffrn_reflns_limit_h_max 14
_diffrn_reflns_limit_h_min -14
_diffrn_reflns_limit_k_max 18
_diffrn_reflns_limit_k_min -18
_diffrn_reflns_limit_l_max 15
_diffrn_reflns_limit_l_min -12
_diffrn_reflns_number 18020
_diffrn_reflns_theta_full 27.43
_diffrn_reflns_theta_max 27.43
_diffrn_reflns_theta_min 3.04
_exptl_absorpt_coefficient_mu 1.301
_exptl_absorpt_correction_T_max 0.9619
_exptl_absorpt_correction_T_min 0.8610
_exptl_absorpt_correction_type numerical
_exptl_crystal_colour orange-brown
_exptl_crystal_density_diffrn 1.723
_exptl_crystal_density_method 'not measured'
_exptl_crystal_description prism
_exptl_crystal_F_000 964
_exptl_crystal_size_max 0.25
_exptl_crystal_size_mid 0.15
_exptl_crystal_size_min 0.10
_refine_diff_density_max 1.622
_refine_diff_density_min -2.415
_refine_diff_density_rms 0.131
_refine_ls_extinction_method none
_refine_ls_goodness_of_fit_ref 1.080
_refine_ls_hydrogen_treatment riding
_refine_ls_matrix_type full
_refine_ls_number_parameters 234
_refine_ls_number_reflns 4339
_refine_ls_number_restraints 0
_refine_ls_restrained_S_all 1.080
_refine_ls_R_factor_all 0.0456
_refine_ls_R_factor_gt 0.0401
_refine_ls_shift/su_max 0.001
_refine_ls_shift/su_mean 0.000
_refine_ls_structure_factor_coef Fsqd
_refine_ls_weighting_details 'calc w=1/[\s^2^(Fo^2^)+(0.0485P)^2^+8.4599P] where P=(Fo^2^+2Fc^2^)/3'
_refine_ls_weighting_scheme calc
_refine_ls_wR_factor_gt 0.1070
_refine_ls_wR_factor_ref 0.1115
_reflns_number_gt 3883
_reflns_number_total 4339
_reflns_threshold_expression >2\s(I)
_cod_data_source_file om100852x_si_002.cif
_cod_data_source_block 3a
_cod_original_sg_symbol_H-M 'p 21/m'
_cod_database_code 4067150

loop_
_symmetry_equiv_pos_as_xyz
'x, y, z'
'-x, y+1/2, -z'
'-x, -y, -z'
'x, -y-1/2, z'

loop_
_atom_site_label
_atom_site_type_symbol
_atom_site_fract_x
_atom_site_fract_y
_atom_site_fract_z
_atom_site_U_iso_or_equiv
_atom_site_adp_type
_atom_site_occupancy
_atom_site_symmetry_multiplicity
_atom_site_calc_flag
_atom_site_refinement_flags
C1 C -0.0762(3) 0.2997(3) 0.6195(3) 0.0195(7) Uani 1 1 d .
C2 C -0.1081(3) 0.3309(3) 0.7297(3) 0.0196(7) Uani 1 1 d .
C3 C -0.1348(5) 0.2500 0.7943(5) 0.0208(11) Uani 1 2 d S
C4 C -0.0630(4) 0.3642(3) 0.5213(4) 0.0298(9) Uani 1 1 d .
H4A H -0.0299 0.3303 0.4611 0.045 Uiso 1 1 calc R
H4B H -0.0095 0.4149 0.5466 0.045 Uiso 1 1 calc R
H4C H -0.1413 0.3890 0.4929 0.045 Uiso 1 1 calc R
C5 C -0.1265(4) 0.4309(3) 0.7622(4) 0.0306(9) Uani 1 1 d .
H5A H -0.2072 0.4504 0.7336 0.046 Uiso 1 1 calc R
H5B H -0.0683 0.4699 0.7296 0.046 Uiso 1 1 calc R
H5C H -0.1158 0.4368 0.8443 0.046 Uiso 1 1 calc R
C6 C -0.1998(5) 0.2500 0.9000(5) 0.0295(13) Uani 1 2 d S
H6A H -0.1770 0.1953 0.9451 0.044 Uiso 0.50 1 calc PR
H6B H -0.2860 0.2494 0.8783 0.044 Uiso 1 2 calc SR
H6C H -0.1781 0.3053 0.9444 0.044 Uiso 0.50 1 calc PR
C7 C 0.4524(3) 0.3004(3) 0.5958(3) 0.0207(8) Uani 1 1 d .
C8 C 0.3449(4) 0.3310(3) 0.5279(3) 0.0236(8) Uani 1 1 d .
C9 C 0.2794(5) 0.2500 0.4853(5) 0.0249(12) Uani 1 2 d S
C10 C 0.5544(5) 0.3619(4) 0.6452(4) 0.0397(12) Uani 1 1 d .
H10A H 0.6176 0.3620 0.5952 0.059 Uiso 1 1 calc R
H10B H 0.5862 0.3386 0.7193 0.059 Uiso 1 1 calc R
H10C H 0.5250 0.4247 0.6528 0.059 Uiso 1 1 calc R
C11 C 0.3131(6) 0.4299(4) 0.4955(5) 0.0474(14) Uani 1 1 d .
H11A H 0.3413 0.4440 0.4228 0.071 Uiso 1 1 calc R
H11B H 0.3511 0.4716 0.5530 0.071 Uiso 1 1 calc R
H11C H 0.2265 0.4377 0.4899 0.071 Uiso 1 1 calc R
C12 C 0.1814(7) 0.2500 0.3876(6) 0.053(2) Uani 1 2 d S
H12A H 0.1267 0.3012 0.3963 0.079 Uiso 0.50 1 calc PR
H12B H 0.1375 0.1918 0.3868 0.079 Uiso 0.50 1 calc PR
H12C H 0.2167 0.2569 0.3168 0.079 Uiso 0.50 1 calc PR
C13 C 0.0469(5) 0.2500 1.0660(4) 0.0182(10) Uani 1 2 d S
C14 C 0.0042(3) 0.3345(3) 1.1071(3) 0.0231(8) Uani 1 1 d .
H14 H 0.0316 0.3913 1.0805 0.028 Uiso 1 1 calc R
C15 C -0.0793(4) 0.3338(3) 1.1878(3) 0.0279(9) Uani 1 1 d .
H15 H -0.1060 0.3903 1.2160 0.034 Uiso 1 1 calc R
C16 C -0.1231(5) 0.2500 1.2264(5) 0.0314(14) Uani 1 2 d S
H16 H -0.1814 0.2500 1.2779 0.038 Uiso 1 2 calc SR
C17 C 0.2370(3) 0.3550(3) 0.9802(3) 0.0204(7) Uani 1 1 d .
C18 C 0.2497(3) 0.4133(3) 0.8866(3) 0.0188(7) Uani 1 1 d .
C19 C 0.3122(3) 0.4986(3) 0.9008(4) 0.0246(8) Uani 1 1 d .
H19 H 0.3187 0.5378 0.8383 0.029 Uiso 1 1 calc R
C20 C 0.3643(4) 0.5237(3) 1.0097(4) 0.0323(10) Uani 1 1 d .
H20 H 0.4041 0.5810 1.0208 0.039 Uiso 1 1 calc R
C21 C 0.3571(4) 0.4637(4) 1.1023(4) 0.0335(11) Uani 1 1 d .
H21 H 0.3959 0.4796 1.1741 0.040 Uiso 1 1 calc R
C22 C 0.2929(4) 0.3805(3) 1.0886(4) 0.0285(9) Uani 1 1 d .
H22 H 0.2868 0.3416 1.1514 0.034 Uiso 1 1 calc R
Cl2 Cl 0.5742(7) 0.2500 0.1209(6) 0.237(4) Uani 1 2 d S
P P 0.14500(12) 0.2500 0.95054(11) 0.0157(3) Uani 1 2 d S
S S 0.19010(8) 0.37736(6) 0.74539(8) 0.01641(19) Uani 1 1 d .
Cl1 Cl 0.43635(11) 0.2500 0.85713(10) 0.0195(3) Uani 1 2 d S
Cl3 Cl 0.5881(3) 0.14334(19) 0.3404(2) 0.1209(11) Uani 1 1 d .
Ru1 Ru 0.06562(3) 0.2500 0.76209(3) 0.01315(11) Uani 1 2 d S
Ru2 Ru 0.29896(3) 0.2500 0.68280(3) 0.01329(11) Uani 1 2 d S

loop_
_atom_site_aniso_label
_atom_site_aniso_U_11
_atom_site_aniso_U_22
_atom_site_aniso_U_33
_atom_site_aniso_U_23
_atom_site_aniso_U_13
_atom_site_aniso_U_12
C1 0.0165(17) 0.022(2) 0.0196(17) 0.0011(15) -0.0019(14) 0.0011(14)
C2 0.0143(16) 0.0215(19) 0.0222(18) -0.0025(15) -0.0020(14) 0.0036(14)
C3 0.011(2) 0.032(3) 0.019(3) 0.000 -0.0006(19) 0.000
C4 0.033(2) 0.030(2) 0.026(2) 0.0089(17) 0.0009(17) 0.0030(18)
C5 0.025(2) 0.025(2) 0.040(2) -0.0079(19) -0.0017(18) 0.0071(17)
C6 0.016(3) 0.052(4) 0.021(3) 0.000 0.003(2) 0.000
C7 0.0232(18) 0.026(2) 0.0137(16) -0.0013(15) 0.0081(14) -0.0061(15)
C8 0.031(2) 0.024(2) 0.0180(17) 0.0055(15) 0.0097(15) 0.0053(16)
C9 0.018(3) 0.045(4) 0.012(2) 0.000 0.004(2) 0.000
C10 0.042(3) 0.051(3) 0.027(2) -0.003(2) 0.0067(19) -0.028(2)
C11 0.074(4) 0.033(3) 0.040(3) 0.021(2) 0.025(3) 0.019(3)
C12 0.028(3) 0.109(8) 0.021(3) 0.000 -0.002(3) 0.000
C13 0.016(2) 0.025(3) 0.014(2) 0.000 0.0000(19) 0.000
C14 0.0207(18) 0.027(2) 0.0221(18) -0.0031(16) 0.0014(15) 0.0015(15)
C15 0.0231(19) 0.040(3) 0.0206(19) -0.0061(17) 0.0020(15) 0.0065(18)
C16 0.019(3) 0.058(4) 0.017(3) 0.000 0.002(2) 0.000
C17 0.0177(17) 0.0235(19) 0.0204(17) -0.0062(15) 0.0044(14) -0.0014(14)
C18 0.0139(16) 0.0185(18) 0.0244(18) -0.0064(15) 0.0038(14) 0.0015(13)
C19 0.0166(17) 0.0184(19) 0.040(2) -0.0048(17) 0.0072(16) -0.0014(14)
C20 0.0196(19) 0.030(2) 0.049(3) -0.023(2) 0.0094(18) -0.0065(17)
C21 0.0223(19) 0.049(3) 0.031(2) -0.022(2) 0.0077(17) -0.0091(19)
C22 0.0222(19) 0.044(3) 0.0200(19) -0.0084(18) 0.0053(15) -0.0037(18)
Cl2 0.186(7) 0.377(13) 0.142(5) 0.000 -0.004(5) 0.000
P 0.0157(6) 0.0180(6) 0.0134(6) 0.000 0.0020(5) 0.000
S 0.0167(4) 0.0146(4) 0.0181(4) 0.0010(3) 0.0027(3) -0.0002(3)
Cl1 0.0174(6) 0.0264(6) 0.0145(5) 0.000 0.0004(4) 0.000
Cl3 0.218(3) 0.0817(16) 0.0708(13) 0.0152(12) 0.0508(18) 0.0314(19)
Ru1 0.0128(2) 0.0132(2) 0.0135(2) 0.000 0.00125(14) 0.000
Ru2 0.0135(2) 0.0144(2) 0.0121(2) 0.000 0.00184(14) 0.000

loop_
_atom_type_symbol
_atom_type_description
_atom_type_scat_dispersion_real
_atom_type_scat_dispersion_imag
_atom_type_scat_source
C C 0.0033 0.0016 'International Tables Vol C Tables 4.2.6.8 and 6.1.1.4'
H H 0.0000 0.0000 'International Tables Vol C Tables 4.2.6.8 and 6.1.1.4'
P P 0.1023 0.0942 'International Tables Vol C Tables 4.2.6.8 and 6.1.1.4'
S S 0.1246 0.1234 'International Tables Vol C Tables 4.2.6.8 and 6.1.1.4'
Cl Cl 0.1484 0.1585 'International Tables Vol C Tables 4.2.6.8 and 6.1.1.4'
Ru Ru -1.2594 0.8363 'International Tables Vol C Tables 4.2.6.8 and 6.1.1.4'

loop_
_geom_angle_atom_site_label_1
_geom_angle_atom_site_label_2
_geom_angle_atom_site_label_3
_geom_angle
_geom_angle_site_symmetry_1
_geom_angle_site_symmetry_3
C1 C1 C2 108.0(2) 4_565 .
C1 C1 C4 128.0(2) 4_565 .
C2 C1 C4 123.5(4) . .
C1 C1 Ru1 71.89(10) 4_565 .
C2 C1 Ru1 69.9(2) . .
C4 C1 Ru1 129.8(3) . .
C3 C2 C1 108.0(3) . .
C3 C2 C5 126.4(4) . .
C1 C2 C5 125.1(4) . .
C3 C2 Ru1 73.5(2) . .
C1 C2 Ru1 72.8(2) . .
C5 C2 Ru1 125.9(3) . .
C2 C3 C2 107.8(5) 4_565 .
C2 C3 C6 125.7(2) 4_565 .
C2 C3 C6 125.7(2) . .
C2 C3 Ru1 69.7(2) 4_565 .
C2 C3 Ru1 69.7(2) . .
C6 C3 Ru1 134.2(4) . .
C1 C4 H4A 109.5 . .
C1 C4 H4B 109.5 . .
H4A C4 H4B 109.5 . .
C1 C4 H4C 109.5 . .
H4A C4 H4C 109.5 . .
H4B C4 H4C 109.5 . .
C2 C5 H5A 109.5 . .
C2 C5 H5B 109.5 . .
H5A C5 H5B 109.5 . .
C2 C5 H5C 109.5 . .
H5A C5 H5C 109.5 . .
H5B C5 H5C 109.5 . .
C3 C6 H6A 109.5 . .
C3 C6 H6B 109.5 . .
H6A C6 H6B 109.5 . .
C3 C6 H6C 109.5 . .
H6A C6 H6C 109.5 . .
H6B C6 H6C 109.5 . .
C8 C7 C7 107.8(2) . 4_565
C8 C7 C10 125.8(4) . .
C7 C7 C10 125.9(3) 4_565 .
C8 C7 Ru2 73.6(2) . .
C7 C7 Ru2 70.90(11) 4_565 .
C10 C7 Ru2 127.0(3) . .
C9 C8 C7 108.0(4) . .
C9 C8 C11 125.4(4) . .
C7 C8 C11 126.2(4) . .
C9 C8 Ru2 73.5(3) . .
C7 C8 Ru2 69.0(2) . .
C11 C8 Ru2 128.4(3) . .
C8 C9 C8 108.3(5) 4_565 .
C8 C9 C12 124.7(2) 4_565 .
C8 C9 C12 124.7(2) . .
C8 C9 Ru2 70.0(3) 4_565 .
C8 C9 Ru2 70.0(3) . .
C12 C9 Ru2 138.9(4) . .
C7 C10 H10A 109.5 . .
C7 C10 H10B 109.5 . .
H10A C10 H10B 109.5 . .
C7 C10 H10C 109.5 . .
H10A C10 H10C 109.5 . .
H10B C10 H10C 109.5 . .
C8 C11 H11A 109.5 . .
C8 C11 H11B 109.5 . .
H11A C11 H11B 109.5 . .
C8 C11 H11C 109.5 . .
H11A C11 H11C 109.5 . .
H11B C11 H11C 109.5 . .
C9 C12 H12A 109.5 . .
C9 C12 H12B 109.5 . .
H12A C12 H12B 109.5 . .
C9 C12 H12C 109.5 . .
H12A C12 H12C 109.5 . .
H12B C12 H12C 109.5 . .
C14 C13 C14 118.9(5) 4_565 .
C14 C13 P 120.4(2) 4_565 .
C14 C13 P 120.4(2) . .
C15 C14 C13 120.2(4) . .
C15 C14 H14 119.9 . .
C13 C14 H14 119.9 . .
C16 C15 C14 120.7(4) . .
C16 C15 H15 119.7 . .
C14 C15 H15 119.7 . .
C15 C16 C15 119.4(5) 4_565 .
C15 C16 H16 120.3 4_565 .
C15 C16 H16 120.3 . .
C18 C17 C22 119.1(4) . .
C18 C17 P 116.2(3) . .
C22 C17 P 124.7(3) . .
C17 C18 C19 121.0(4) . .
C17 C18 S 119.8(3) . .
C19 C18 S 119.1(3) . .
C20 C19 C18 118.9(4) . .
C20 C19 H19 120.5 . .
C18 C19 H19 120.5 . .
C19 C20 C21 120.3(4) . .
C19 C20 H20 119.8 . .
C21 C20 H20 119.8 . .
C22 C21 C20 120.6(4) . .
C22 C21 H21 119.7 . .
C20 C21 H21 119.7 . .
C21 C22 C17 120.0(4) . .
C21 C22 H22 120.0 . .
C17 C22 H22 120.0 . .
C17 P C17 110.5(3) . 4_565
C17 P C13 102.94(15) . .
C17 P C13 102.94(15) 4_565 .
C17 P Ru1 109.39(13) . .
C17 P Ru1 109.39(13) 4_565 .
C13 P Ru1 121.27(17) . .
C18 S Ru1 108.16(13) . .
C18 S Ru2 111.19(12) . .
Ru1 S Ru2 75.41(3) . .
C2 Ru1 C2 62.0(2) 4_565 .
C2 Ru1 C1 37.33(13) 4_565 4_565
C2 Ru1 C1 61.64(13) . 4_565
C2 Ru1 C1 61.64(13) 4_565 .
C2 Ru1 C1 37.33(13) . .
C1 Ru1 C1 36.22(19) 4_565 .
C2 Ru1 P 113.37(10) 4_565 .
C2 Ru1 P 113.37(10) . .
C1 Ru1 P 150.53(10) 4_565 .
C1 Ru1 P 150.53(10) . .
C2 Ru1 C3 36.74(12) 4_565 .
C2 Ru1 C3 36.74(12) . .
C1 Ru1 C3 61.20(16) 4_565 .
C1 Ru1 C3 61.20(16) . .
P Ru1 C3 96.79(14) . .
C2 Ru1 S 95.18(10) 4_565 4_565
C2 Ru1 S 154.62(10) . 4_565
C1 Ru1 S 93.65(10) 4_565 4_565
C1 Ru1 S 123.66(10) . 4_565
P Ru1 S 84.91(3) . 4_565
C3 Ru1 S 127.87(2) . 4_565
C2 Ru1 S 154.62(10) 4_565 .
C2 Ru1 S 95.18(10) . .
C1 Ru1 S 123.66(10) 4_565 .
C1 Ru1 S 93.65(10) . .
P Ru1 S 84.91(3) . .
C3 Ru1 S 127.87(2) . .
S Ru1 S 104.22(5) 4_565 .
C2 Ru1 Ru2 137.71(10) 4_565 .
C2 Ru1 Ru2 137.71(10) . .
C1 Ru1 Ru2 109.81(10) 4_565 .
C1 Ru1 Ru2 109.81(10) . .
P Ru1 Ru2 92.77(4) . .
C3 Ru1 Ru2 170.44(14) . .
S Ru1 Ru2 52.94(2) 4_565 .
S Ru1 Ru2 52.94(2) . .
C7 Ru2 C7 38.2(2) . 4_565
C7 Ru2 C8 62.63(14) . 4_565
C7 Ru2 C8 37.37(14) 4_565 4_565
C7 Ru2 C8 37.37(14) . .
C7 Ru2 C8 62.63(14) 4_565 .
C8 Ru2 C8 61.6(2) 4_565 .
C7 Ru2 C9 61.70(16) . .
C7 Ru2 C9 61.70(16) 4_565 .
C8 Ru2 C9 36.41(13) 4_565 .
C8 Ru2 C9 36.41(13) . .
C7 Ru2 S 148.24(11) . 4_565
C7 Ru2 S 110.03(11) 4_565 4_565
C8 Ru2 S 91.37(10) 4_565 4_565
C8 Ru2 S 144.88(11) . 4_565
C9 Ru2 S 108.66(8) . 4_565
C7 Ru2 S 110.03(11) . .
C7 Ru2 S 148.24(11) 4_565 .
C8 Ru2 S 144.88(11) 4_565 .
C8 Ru2 S 91.37(10) . .
C9 Ru2 S 108.66(8) . .
S Ru2 S 101.73(5) 4_565 .
C7 Ru2 Cl1 86.83(10) . .
C7 Ru2 Cl1 86.83(10) 4_565 .
C8 Ru2 Cl1 120.37(11) 4_565 .
C8 Ru2 Cl1 120.37(11) . .
C9 Ru2 Cl1 146.52(14) . .
S Ru2 Cl1 91.91(3) 4_565 .
S Ru2 Cl1 91.91(3) . .
C7 Ru2 Ru1 158.41(11) . .
C7 Ru2 Ru1 158.41(11) 4_565 .
C8 Ru2 Ru1 123.79(10) 4_565 .
C8 Ru2 Ru1 123.79(10) . .
C9 Ru2 Ru1 109.87(14) . .
S Ru2 Ru1 51.65(2) 4_565 .
S Ru2 Ru1 51.65(2) . .
Cl1 Ru2 Ru1 103.61(3) . .

loop_
_geom_bond_atom_site_label_1
_geom_bond_atom_site_label_2
_geom_bond_distance
_geom_bond_site_symmetry_2
C1 C1 1.415(8) 4_565
C1 C2 1.445(5) .
C1 C4 1.493(5) .
C1 Ru1 2.277(4) .
C2 C3 1.428(5) .
C2 C5 1.495(6) .
C2 Ru1 2.239(4) .
C3 C2 1.428(5) 4_565
C3 C6 1.498(8) .
C3 Ru1 2.289(5) .
C4 H4A 0.9600 .
C4 H4B 0.9600 .
C4 H4C 0.9600 .
C5 H5A 0.9600 .
C5 H5B 0.9600 .
C5 H5C 0.9600 .
C6 H6A 0.9600 .
C6 H6B 0.9600 .
C6 H6C 0.9600 .
C7 C8 1.426(6) .
C7 C7 1.436(8) 4_565
C7 C10 1.495(6) .
C7 Ru2 2.194(4) .
C8 C9 1.424(5) .
C8 C11 1.491(6) .
C8 Ru2 2.255(4) .
C9 C8 1.424(5) 4_565
C9 C12 1.489(8) .
C9 Ru2 2.300(5) .
C10 H10A 0.9600 .
C10 H10B 0.9600 .
C10 H10C 0.9600 .
C11 H11A 0.9600 .
C11 H11B 0.9600 .
C11 H11C 0.9600 .
C12 H12A 0.9600 .
C12 H12B 0.9600 .
C12 H12C 0.9600 .
C13 C14 1.398(5) 4_565
C13 C14 1.398(5) .
C13 P 1.824(5) .
C14 C15 1.391(6) .
C14 H14 0.9300 .
C15 C16 1.384(6) .
C15 H15 0.9300 .
C16 C15 1.384(6) 4_565
C16 H16 0.9300 .
C17 C18 1.394(6) .
C17 C22 1.400(5) .
C17 P 1.821(4) .
C18 C19 1.399(5) .
C18 S 1.788(4) .
C19 C20 1.389(6) .
C19 H19 0.9300 .
C20 C21 1.390(7) .
C20 H20 0.9300 .
C21 C22 1.382(6) .
C21 H21 0.9300 .
C22 H22 0.9300 .
P C17 1.821(4) 4_565
P Ru1 2.2856(13) .
S Ru1 2.2993(9) .
S Ru2 2.3395(9) .
Cl1 Ru2 2.4098(13) .
Ru1 C2 2.239(4) 4_565
Ru1 C1 2.277(4) 4_565
Ru1 S 2.2993(9) 4_565
Ru1 Ru2 2.8373(6) .
Ru2 C7 2.194(4) 4_565
Ru2 C8 2.255(4) 4_565
Ru2 S 2.3395(9) 4_565

loop_
_geom_torsion_atom_site_label_1
_geom_torsion_atom_site_label_2
_geom_torsion_atom_site_label_3
_geom_torsion_atom_site_label_4
_geom_torsion
_geom_torsion_site_symmetry_1
_geom_torsion_site_symmetry_4
C1 C1 C2 C3 -3.4(3) 4_565 .
C4 C1 C2 C3 169.3(4) . .
Ru1 C1 C2 C3 -65.6(3) . .
C1 C1 C2 C5 -175.7(3) 4_565 .
C4 C1 C2 C5 -3.0(6) . .
Ru1 C1 C2 C5 122.1(4) . .
C1 C1 C2 Ru1 62.20(10) 4_565 .
C4 C1 C2 Ru1 -125.1(4) . .
C1 C2 C3 C2 5.5(5) . 4_565
C5 C2 C3 C2 177.6(3) . 4_565
Ru1 C2 C3 C2 -59.6(3) . 4_565
C1 C2 C3 C6 -164.4(5) . .
C5 C2 C3 C6 7.7(7) . .
Ru1 C2 C3 C6 130.5(5) . .
C1 C2 C3 Ru1 65.1(3) . .
C5 C2 C3 Ru1 -122.8(4) . .
C7 C7 C8 C9 -0.5(4) 4_565 .
C10 C7 C8 C9 172.2(4) . .
Ru2 C7 C8 C9 -63.6(3) . .
C7 C7 C8 C11 -174.0(4) 4_565 .
C10 C7 C8 C11 -1.3(6) . .
Ru2 C7 C8 C11 122.9(4) . .
C7 C7 C8 Ru2 63.09(10) 4_565 .
C10 C7 C8 Ru2 -124.2(4) . .
C7 C8 C9 C8 0.9(6) . 4_565
C11 C8 C9 C8 174.4(3) . 4_565
Ru2 C8 C9 C8 -59.8(4) . 4_565
C7 C8 C9 C12 -162.9(5) . .
C11 C8 C9 C12 10.6(8) . .
Ru2 C8 C9 C12 136.4(6) . .
C7 C8 C9 Ru2 60.7(3) . .
C11 C8 C9 Ru2 -125.8(4) . .
C14 C13 C14 C15 0.1(7) 4_565 .
P C13 C14 C15 174.2(3) . .
C13 C14 C15 C16 -1.4(7) . .
C14 C15 C16 C15 2.7(8) . 4_565
C22 C17 C18 C19 -3.2(6) . .
P C17 C18 C19 176.1(3) . .
C22 C17 C18 S 174.7(3) . .
P C17 C18 S -6.0(4) . .
C17 C18 C19 C20 1.5(6) . .
S C18 C19 C20 -176.4(3) . .
C18 C19 C20 C21 1.8(6) . .
C19 C20 C21 C22 -3.4(6) . .
C20 C21 C22 C17 1.7(6) . .
C18 C17 C22 C21 1.6(6) . .
P C17 C22 C21 -177.6(3) . .
C18 C17 P C17 117.1(3) . 4_565
C22 C17 P C17 -63.7(4) . 4_565
C18 C17 P C13 -133.6(3) . .
C22 C17 P C13 45.6(4) . .
C18 C17 P Ru1 -3.4(3) . .
C22 C17 P Ru1 175.8(3) . .
C14 C13 P C17 -150.5(4) 4_565 .
C14 C13 P C17 35.6(4) . .
C14 C13 P C17 -35.6(4) 4_565 4_565
C14 C13 P C17 150.5(4) . 4_565
C14 C13 P Ru1 87.0(4) 4_565 .
C14 C13 P Ru1 -87.0(4) . .
C17 C18 S Ru1 12.4(3) . .
C19 C18 S Ru1 -169.6(3) . .
C17 C18 S Ru2 -68.5(3) . .
C19 C18 S Ru2 109.4(3) . .
C3 C2 Ru1 C2 36.4(3) . 4_565
C1 C2 Ru1 C2 -79.0(2) . 4_565
C5 C2 Ru1 C2 159.7(3) . 4_565
C3 C2 Ru1 C1 78.9(3) . 4_565
C1 C2 Ru1 C1 -36.5(2) . 4_565
C5 C2 Ru1 C1 -157.7(4) . 4_565
C3 C2 Ru1 C1 115.4(3) . .
C5 C2 Ru1 C1 -121.2(5) . .
C3 C2 Ru1 P -68.7(2) . .
C1 C2 Ru1 P 175.91(18) . .
C5 C2 Ru1 P 54.7(4) . .
C1 C2 Ru1 C3 -115.4(3) . .
C5 C2 Ru1 C3 123.4(5) . .
C3 C2 Ru1 S 64.6(4) . 4_565
C1 C2 Ru1 S -50.8(4) . 4_565
C5 C2 Ru1 S -172.1(3) . 4_565
C3 C2 Ru1 S -155.4(2) . .
C1 C2 Ru1 S 89.2(2) . .
C5 C2 Ru1 S -32.0(4) . .
C3 C2 Ru1 Ru2 167.7(2) . .
C1 C2 Ru1 Ru2 52.3(3) . .
C5 C2 Ru1 Ru2 -68.9(4) . .
C1 C1 Ru1 C2 -37.59(14) 4_565 4_565
C2 C1 Ru1 C2 80.1(3) . 4_565
C4 C1 Ru1 C2 -162.4(4) . 4_565
C1 C1 Ru1 C2 -117.7(2) 4_565 .
C4 C1 Ru1 C2 117.4(5) . .
C2 C1 Ru1 C1 117.7(2) . 4_565
C4 C1 Ru1 C1 -124.8(3) . 4_565
C1 C1 Ru1 P -125.4(2) 4_565 .
C2 C1 Ru1 P -7.6(3) . .
C4 C1 Ru1 P 109.8(4) . .
C1 C1 Ru1 C3 -79.65(9) 4_565 .
C2 C1 Ru1 C3 38.1(2) . .
C4 C1 Ru1 C3 155.5(4) . .
C1 C1 Ru1 S 38.75(5) 4_565 4_565
C2 C1 Ru1 S 156.47(19) . 4_565
C4 C1 Ru1 S -86.1(4) . 4_565
C1 C1 Ru1 S 148.53(4) 4_565 .
C2 C1 Ru1 S -93.8(2) . .
C4 C1 Ru1 S 23.7(4) . .
C1 C1 Ru1 Ru2 96.76(5) 4_565 .
C2 C1 Ru1 Ru2 -145.52(19) . .
C4 C1 Ru1 Ru2 -28.1(4) . .
C17 P Ru1 C2 -153.58(17) . 4_565
C17 P Ru1 C2 85.31(18) 4_565 4_565
C13 P Ru1 C2 -34.14(11) . 4_565
C17 P Ru1 C2 -85.31(18) . .
C17 P Ru1 C2 153.58(17) 4_565 .
C13 P Ru1 C2 34.14(11) . .
C17 P Ru1 C1 -158.6(2) . 4_565
C17 P Ru1 C1 80.3(2) 4_565 4_565
C13 P Ru1 C1 -39.2(2) . 4_565
C17 P Ru1 C1 -80.3(2) . .
C17 P Ru1 C1 158.6(2) 4_565 .
C13 P Ru1 C1 39.2(2) . .
C17 P Ru1 C3 -119.44(13) . .
C17 P Ru1 C3 119.44(13) 4_565 .
C13 P Ru1 C3 0.0 . .
C17 P Ru1 S 112.96(14) . 4_565
C17 P Ru1 S -8.15(13) 4_565 4_565
C13 P Ru1 S -127.60(2) . 4_565
C17 P Ru1 S 8.15(13) . .
C17 P Ru1 S -112.96(14) 4_565 .
C13 P Ru1 S 127.60(2) . .
C17 P Ru1 Ru2 60.56(13) . .
C17 P Ru1 Ru2 -60.56(13) 4_565 .
C13 P Ru1 Ru2 180.0 . .
C2 C3 Ru1 C2 -118.9(4) . 4_565
C6 C3 Ru1 C2 120.5(2) . 4_565
C2 C3 Ru1 C2 118.9(4) 4_565 .
C6 C3 Ru1 C2 -120.5(2) . .
C2 C3 Ru1 C1 38.7(2) 4_565 4_565
C2 C3 Ru1 C1 -80.2(3) . 4_565
C6 C3 Ru1 C1 159.23(11) . 4_565
C2 C3 Ru1 C1 80.2(3) 4_565 .
C2 C3 Ru1 C1 -38.7(2) . .
C6 C3 Ru1 C1 -159.23(11) . .
C2 C3 Ru1 P -120.5(2) 4_565 .
C2 C3 Ru1 P 120.5(2) . .
C6 C3 Ru1 P 0.000(1) . .
C2 C3 Ru1 S -31.7(3) 4_565 4_565
C2 C3 Ru1 S -150.64(17) . 4_565
C6 C3 Ru1 S 88.82(11) . 4_565
C2 C3 Ru1 S 150.64(17) 4_565 .
C2 C3 Ru1 S 31.7(3) . .
C6 C3 Ru1 S -88.82(11) . .
C2 C3 Ru1 Ru2 59.5(2) 4_565 .
C2 C3 Ru1 Ru2 -59.5(2) . .
C6 C3 Ru1 Ru2 180.000(1) . .
C18 S Ru1 C2 127.3(3) . 4_565
Ru2 S Ru1 C2 -124.8(2) . 4_565
C18 S Ru1 C2 102.50(16) . .
Ru2 S Ru1 C2 -149.58(10) . .
C18 S Ru1 C1 161.67(17) . 4_565
Ru2 S Ru1 C1 -90.42(12) . 4_565
C18 S Ru1 C1 139.91(16) . .
Ru2 S Ru1 C1 -112.17(10) . .
C18 S Ru1 P -10.56(13) . .
Ru2 S Ru1 P 97.36(3) . .
C18 S Ru1 C3 84.1(2) . .
Ru2 S Ru1 C3 -167.99(17) . .
C18 S Ru1 S -93.99(13) . 4_565
Ru2 S Ru1 S 13.93(5) . 4_565
C18 S Ru1 Ru2 -107.92(13) . .
C8 C7 Ru2 C7 116.0(2) . 4_565
C10 C7 Ru2 C7 -121.1(4) . 4_565
C8 C7 Ru2 C8 78.2(3) . 4_565
C7 C7 Ru2 C8 -37.89(15) 4_565 4_565
C10 C7 Ru2 C8 -159.0(5) . 4_565
C7 C7 Ru2 C8 -116.0(2) 4_565 .
C10 C7 Ru2 C8 122.9(5) . .
C8 C7 Ru2 C9 36.8(2) . .
C7 C7 Ru2 C9 -79.25(9) 4_565 .
C10 C7 Ru2 C9 159.7(4) . .
C8 C7 Ru2 S 116.4(2) . 4_565
C7 C7 Ru2 S 0.40(13) 4_565 4_565
C10 C7 Ru2 S -120.7(4) . 4_565
C8 C7 Ru2 S -64.2(2) . .
C7 C7 Ru2 S 179.77(7) 4_565 .
C10 C7 Ru2 S 58.7(4) . .
C8 C7 Ru2 Cl1 -155.1(2) . .
C7 C7 Ru2 Cl1 88.90(3) 4_565 .
C10 C7 Ru2 Cl1 -32.2(4) . .
C8 C7 Ru2 Ru1 -35.0(4) . .
C7 C7 Ru2 Ru1 -151.1(3) 4_565 .
C10 C7 Ru2 Ru1 87.8(5) . .
C9 C8 Ru2 C7 117.3(4) . .
C11 C8 Ru2 C7 -120.2(5) . .
C9 C8 Ru2 C7 78.6(3) . 4_565
C7 C8 Ru2 C7 -38.7(3) . 4_565
C11 C8 Ru2 C7 -158.9(5) . 4_565
C9 C8 Ru2 C8 36.1(3) . 4_565
C7 C8 Ru2 C8 -81.2(2) . 4_565
C11 C8 Ru2 C8 158.6(4) . 4_565
C7 C8 Ru2 C9 -117.3(4) . .
C11 C8 Ru2 C9 122.5(5) . .
C9 C8 Ru2 S -7.7(3) . 4_565
C7 C8 Ru2 S -125.0(2) . 4_565
C11 C8 Ru2 S 114.9(4) . 4_565
C9 C8 Ru2 S -120.4(2) . .
C7 C8 Ru2 S 122.2(2) . .
C11 C8 Ru2 S 2.1(5) . .
C9 C8 Ru2 Cl1 146.5(2) . .
C7 C8 Ru2 Cl1 29.2(3) . .
C11 C8 Ru2 Cl1 -90.9(5) . .
C9 C8 Ru2 Ru1 -77.4(3) . .
C7 C8 Ru2 Ru1 165.28(18) . .
C11 C8 Ru2 Ru1 45.1(5) . .
C8 C9 Ru2 C7 81.4(3) 4_565 .
C8 C9 Ru2 C7 -37.8(2) . .
C12 C9 Ru2 C7 -158.18(13) . .
C8 C9 Ru2 C7 37.8(2) 4_565 4_565
C8 C9 Ru2 C7 -81.4(3) . 4_565
C12 C9 Ru2 C7 158.18(13) . 4_565
C8 C9 Ru2 C8 -119.2(5) . 4_565
C12 C9 Ru2 C8 120.4(2) . 4_565
C8 C9 Ru2 C8 119.2(5) 4_565 .
C12 C9 Ru2 C8 -120.4(2) . .
C8 C9 Ru2 S -65.5(3) 4_565 4_565
C8 C9 Ru2 S 175.4(2) . 4_565
C12 C9 Ru2 S 54.95(5) . 4_565
C8 C9 Ru2 S -175.4(2) 4_565 .
C8 C9 Ru2 S 65.5(3) . .
C12 C9 Ru2 S -54.95(5) . .
C8 C9 Ru2 Cl1 59.6(2) 4_565 .
C8 C9 Ru2 Cl1 -59.6(2) . .
C12 C9 Ru2 Cl1 180.0 . .
C8 C9 Ru2 Ru1 -120.4(2) 4_565 .
C8 C9 Ru2 Ru1 120.4(2) . .
C12 C9 Ru2 Ru1 0.0 . .
C18 S Ru2 C7 -89.06(17) . .
Ru1 S Ru2 C7 166.79(11) . .
C18 S Ru2 C7 -88.8(2) . 4_565
Ru1 S Ru2 C7 167.05(19) . 4_565
C18 S Ru2 C8 -159.7(2) . 4_565
Ru1 S Ru2 C8 96.18(18) . 4_565
C18 S Ru2 C8 -122.19(17) . .
Ru1 S Ru2 C8 133.66(11) . .
C18 S Ru2 C9 -154.88(18) . .
Ru1 S Ru2 C9 100.97(12) . .
C18 S Ru2 S 90.60(14) . 4_565
Ru1 S Ru2 S -13.55(5) . 4_565
C18 S Ru2 Cl1 -1.74(14) . .
Ru1 S Ru2 Cl1 -105.89(3) . .
C18 S Ru2 Ru1 104.15(14) . .
C2 Ru1 Ru2 C7 112.8(3) 4_565 .
C2 Ru1 Ru2 C7 12.8(3) . .
C1 Ru1 Ru2 C7 82.1(3) 4_565 .
C1 Ru1 Ru2 C7 43.5(3) . .
P Ru1 Ru2 C7 -117.2(3) . .
C3 Ru1 Ru2 C7 62.8(3) . .
S Ru1 Ru2 C7 161.3(3) 4_565 .
S Ru1 Ru2 C7 -35.7(3) . .
C2 Ru1 Ru2 C7 -12.8(3) 4_565 4_565
C2 Ru1 Ru2 C7 -112.8(3) . 4_565
C1 Ru1 Ru2 C7 -43.5(3) 4_565 4_565
C1 Ru1 Ru2 C7 -82.1(3) . 4_565
P Ru1 Ru2 C7 117.2(3) . 4_565
C3 Ru1 Ru2 C7 -62.8(3) . 4_565
S Ru1 Ru2 C7 35.7(3) 4_565 4_565
S Ru1 Ru2 C7 -161.3(3) . 4_565
C2 Ru1 Ru2 C8 11.9(2) 4_565 4_565
C2 Ru1 Ru2 C8 -87.98(19) . 4_565
C1 Ru1 Ru2 C8 -18.73(17) 4_565 4_565
C1 Ru1 Ru2 C8 -57.31(17) . 4_565
P Ru1 Ru2 C8 141.98(13) . 4_565
C3 Ru1 Ru2 C8 -38.02(13) . 4_565
S Ru1 Ru2 C8 60.49(13) 4_565 4_565
S Ru1 Ru2 C8 -136.52(13) . 4_565
C2 Ru1 Ru2 C8 87.98(19) 4_565 .
C2 Ru1 Ru2 C8 -11.9(2) . .
C1 Ru1 Ru2 C8 57.31(17) 4_565 .
C1 Ru1 Ru2 C8 18.73(17) . .
P Ru1 Ru2 C8 -141.98(13) . .
C3 Ru1 Ru2 C8 38.02(13) . .
S Ru1 Ru2 C8 136.52(13) 4_565 .
S Ru1 Ru2 C8 -60.49(13) . .
C2 Ru1 Ru2 C9 49.96(14) 4_565 .
C2 Ru1 Ru2 C9 -49.96(14) . .
C1 Ru1 Ru2 C9 19.29(10) 4_565 .
C1 Ru1 Ru2 C9 -19.29(10) . .
P Ru1 Ru2 C9 180.0 . .
C3 Ru1 Ru2 C9 0.0 . .
S Ru1 Ru2 C9 98.50(3) 4_565 .
S Ru1 Ru2 C9 -98.50(3) . .
C2 Ru1 Ru2 S -48.54(15) 4_565 4_565
C2 Ru1 Ru2 S -148.47(15) . 4_565
C1 Ru1 Ru2 S -79.21(11) 4_565 4_565
C1 Ru1 Ru2 S -117.79(11) . 4_565
P Ru1 Ru2 S 81.50(3) . 4_565
C3 Ru1 Ru2 S -98.50(3) . 4_565
S Ru1 Ru2 S 163.00(6) . 4_565
C2 Ru1 Ru2 S 148.47(15) 4_565 .
C2 Ru1 Ru2 S 48.54(15) . .
C1 Ru1 Ru2 S 117.79(11) 4_565 .
C1 Ru1 Ru2 S 79.21(11) . .
P Ru1 Ru2 S -81.50(3) . .
C3 Ru1 Ru2 S 98.50(3) . .
S Ru1 Ru2 S -163.00(6) 4_565 .
C2 Ru1 Ru2 Cl1 -130.04(14) 4_565 .
C2 Ru1 Ru2 Cl1 130.04(14) . .
C1 Ru1 Ru2 Cl1 -160.71(10) 4_565 .
C1 Ru1 Ru2 Cl1 160.71(10) . .
P Ru1 Ru2 Cl1 0.0 . .
C3 Ru1 Ru2 Cl1 180.0 . .
S Ru1 Ru2 Cl1 -81.50(3) 4_565 .
S Ru1 Ru2 Cl1 81.50(3) . .
